data_2209159
loop_
_publ_author_name
'Yan Xu'
'Liying Cheng'
'Guangpeng Zhou'
'Yanli Wang'

_publ_section_title
;
 Lead germanium oxide
;
_journal_coeditor_code FI2002
_journal_issue 6
_journal_name_full 'Acta Crystallographica Section E'
_journal_page_first i135
_journal_page_last i137
_journal_paper_doi 10.1107/S1600536806017697
_journal_volume 62
_journal_year 2006
_chemical_formula_sum 'Ge O3 Pb'
_chemical_formula_weight 327.78
_chemical_name_systematic
;
 ?
;
_space_group_IT_number 148
_symmetry_cell_setting rhombohedral
_symmetry_space_group_name_Hall '-P 3*'
_symmetry_space_group_name_H-M 'R -3 :R'
_atom_sites_solution_hydrogens geom
_atom_sites_solution_primary direct
_atom_sites_solution_secondary difmap
_audit_creation_method SHELXL-97
_cell_angle_alpha 113.4560(2)
_cell_angle_beta 113.4560(2)
_cell_angle_gamma 113.4560(2)
_cell_formula_units_Z 6
_cell_length_a 9.3282(2)
_cell_length_b 9.3282(2)
_cell_length_c 9.3282(2)
_cell_measurement_reflns_used 2654
_cell_measurement_temperature 293(2)
_cell_measurement_theta_max 25.48
_cell_measurement_theta_min 2.61
_cell_volume 512.430(19)
_computing_cell_refinement 'SAINT (Bruker, 2002)'
_computing_data_collection 'APEX2 (Bruker, 2005)'
_computing_data_reduction SAINT
_computing_molecular_graphics 'SHELXTL (Sheldrick, 1997b)'
_computing_publication_material SHELXTL
_computing_structure_refinement 'SHELXL-97 (Sheldrick, 1997a)'
_computing_structure_solution 'SHELXS-97 (Sheldrick, 1997a)'
_diffrn_ambient_temperature 293(2)
_diffrn_measured_fraction_theta_full 0.994
_diffrn_measured_fraction_theta_max 0.994
_diffrn_measurement_device_type 'Bruker Apex2 CCD'
_diffrn_measurement_method '\w scans'
_diffrn_radiation_monochromator graphite
_diffrn_radiation_source 'fine-focus sealed tube'
_diffrn_radiation_type MoK\a
_diffrn_radiation_wavelength 0.71073
_diffrn_reflns_av_R_equivalents 0.047
_diffrn_reflns_av_sigmaI/netI 0.051
_diffrn_reflns_limit_h_max 10
_diffrn_reflns_limit_h_min -10
_diffrn_reflns_limit_k_max 7
_diffrn_reflns_limit_k_min -8
_diffrn_reflns_limit_l_max 11
_diffrn_reflns_limit_l_min -11
_diffrn_reflns_number 2654
_diffrn_reflns_theta_full 25.48
_diffrn_reflns_theta_max 25.5
_diffrn_reflns_theta_min 2.6
_diffrn_standards_decay_% 0
_diffrn_standards_number 0
_exptl_absorpt_coefficient_mu 57.816
_exptl_absorpt_correction_T_max 0.2759
_exptl_absorpt_correction_T_min 0.2057
_exptl_absorpt_correction_type multi-scan
_exptl_absorpt_process_details '(SADABS; Sheldrick, 2003)'
_exptl_crystal_colour Colourless
_exptl_crystal_density_diffrn 6.373
_exptl_crystal_density_method 'not measured'
_exptl_crystal_description Block
_exptl_crystal_F_000 828
_exptl_crystal_size_max 0.04
_exptl_crystal_size_mid 0.03
_exptl_crystal_size_min 0.03
_refine_diff_density_max 4.402
_refine_diff_density_min -3.491
_refine_ls_extinction_coef 0.0022(8)
_refine_ls_extinction_expression Fc^*^=kFc[1+0.001xFc^2^\l^3^/sin(2\q)]^-1/4^
_refine_ls_extinction_method SHELXL
_refine_ls_goodness_of_fit_ref 1.21
_refine_ls_matrix_type full
_refine_ls_number_parameters 47
_refine_ls_number_reflns 628
_refine_ls_number_restraints 18
_refine_ls_restrained_S_all 1.19
_refine_ls_R_factor_all 0.057
_refine_ls_R_factor_gt 0.050
_refine_ls_shift/su_max 0.001
_refine_ls_shift/su_mean 0.000
_refine_ls_structure_factor_coef Fsqd
_refine_ls_weighting_details 'calc w=1/[\s^2^(Fo^2^)+(0.1096P)^2^] where P=(Fo^2^+2Fc^2^)/3'
_refine_ls_weighting_scheme calc
_refine_ls_wR_factor_gt 0.158
_refine_ls_wR_factor_ref 0.164
_reflns_number_gt 553
_reflns_number_total 628
_reflns_threshold_expression I>2\s(I)
_cod_data_source_file fi2002.cif
_cod_data_source_block I
_cod_original_cell_volume 512.428(19)
_cod_original_sg_symbol_H-M 'R -3'
_cod_database_code 2209159
_cod_database_fobs_code 2209159

loop_
_symmetry_equiv_pos_as_xyz
'x, y, z'
'z, x, y'
'y, z, x'
'-x, -y, -z'
'-z, -x, -y'
'-y, -z, -x'

loop_
_atom_site_type_symbol
_atom_site_label
_atom_site_fract_x
_atom_site_fract_y
_atom_site_fract_z
_atom_site_U_iso_or_equiv
_atom_site_adp_type
_atom_site_calc_flag
_atom_site_refinement_flags
_atom_site_occupancy
Pb Pb1 0.71054(12) 0.01082(12) 0.17220(12) 0.0139(5) Uani d . 1
Ge Ge1 1.2560(3) 0.5203(3) 0.6560(3) 0.0114(7) Uani d . 1
O O1 1.033(2) 0.287(2) 0.540(2) 0.018(3) Uani d U 1
O O2 1.478(2) 0.545(2) 0.777(2) 0.019(3) Uani d U 1
O O3 0.684(2) 0.265(2) 0.152(2) 0.020(3) Uani d U 1

loop_
_atom_site_aniso_label
_atom_site_aniso_U_11
_atom_site_aniso_U_22
_atom_site_aniso_U_33
_atom_site_aniso_U_12
_atom_site_aniso_U_13
_atom_site_aniso_U_23
Pb1 0.0151(6) 0.0162(6) 0.0148(6) 0.0111(5) 0.0112(5) 0.0108(5)
Ge1 0.0109(12) 0.0089(11) 0.0113(12) 0.0056(10) 0.0067(10) 0.0065(10)
O1 0.019(4) 0.020(5) 0.015(4) 0.011(3) 0.013(3) 0.012(3)
O2 0.019(5) 0.017(4) 0.021(5) 0.010(3) 0.012(3) 0.015(4)
O3 0.017(4) 0.021(5) 0.021(5) 0.013(3) 0.016(4) 0.011(3)

loop_
_atom_type_symbol
_atom_type_description
_atom_type_scat_dispersion_real
_atom_type_scat_dispersion_imag
_atom_type_scat_source
O O 0.0106 0.0060 'International Tables Vol C Tables 4.2.6.8 and 6.1.1.4'
Ge Ge 0.1547 1.8001 'International Tables Vol C Tables 4.2.6.8 and 6.1.1.4'
Pb Pb -3.3944 10.1111 'International Tables Vol C Tables 4.2.6.8 and 6.1.1.4'

loop_
_geom_angle_atom_site_label_1
_geom_angle_atom_site_label_2
_geom_angle_atom_site_label_3
_geom_angle_site_symmetry_1
_geom_angle_site_symmetry_3
_geom_angle
_geom_angle_publ_flag
O1 Pb1 O3 2_545 6_656 78.6(6) n
O1 Pb1 O1 2_545 . 86.5(5) n
O3 Pb1 O1 6_656 . 72.9(5) n
O1 Pb1 O3 2_545 . 78.1(5) n
O3 Pb1 O3 6_656 . 153.4(5) n
O1 Pb1 O3 . . 93.1(5) n
O1 Pb1 O3 2_545 4_655 72.8(5) n
O3 Pb1 O3 6_656 4_655 101.1(6) n
O1 Pb1 O3 . 4_655 159.3(5) n
O3 Pb1 O3 . 4_655 84.0(5) n
O1 Pb1 Pb1 2_545 5_665 118.6(4) n
O3 Pb1 Pb1 6_656 5_665 161.0(4) n
O1 Pb1 Pb1 . 5_665 98.6(3) n
O3 Pb1 Pb1 . 5_665 40.6(3) n
O3 Pb1 Pb1 4_655 5_665 92.5(3) n
O1 Pb1 Pb1 2_545 6_656 121.4(4) n
O3 Pb1 Pb1 6_656 6_656 43.4(4) n
O1 Pb1 Pb1 . 6_656 71.5(4) n
O3 Pb1 Pb1 . 6_656 153.0(3) n
O3 Pb1 Pb1 4_655 6_656 118.2(3) n
Pb1 Pb1 Pb1 5_665 6_656 118.066(12) n
O1 Ge1 O3 . 4_766 113.3(7) n
O1 Ge1 O2 . . 111.9(7) n
O3 Ge1 O2 4_766 . 106.0(7) n
O1 Ge1 O2 . 5_776 107.6(7) n
O3 Ge1 O2 4_766 5_776 111.4(7) n
O2 Ge1 O2 . 5_776 106.6(9) n
Ge1 O1 Pb1 . 3_655 122.8(7) n
Ge1 O1 Pb1 . . 128.1(7) n
Pb1 O1 Pb1 3_655 . 108.6(6) n
Ge1 O2 Ge1 . 6_767 127.3(8) n
Ge1 O3 Pb1 4_766 5_665 121.8(7) n
Ge1 O3 Pb1 4_766 . 126.6(8) n
Pb1 O3 Pb1 5_665 . 96.0(5) n
Ge1 O3 Pb1 4_766 4_655 110.9(7) n
Pb1 O3 Pb1 5_665 4_655 100.2(5) n
Pb1 O3 Pb1 . 4_655 96.0(5) n

loop_
_geom_bond_atom_site_label_1
_geom_bond_atom_site_label_2
_geom_bond_site_symmetry_2
_geom_bond_distance
_geom_bond_publ_flag
Pb1 O1 2_545 2.270(14) y
Pb1 O3 6_656 2.416(15) y
Pb1 O1 . 2.458(14) y
Pb1 O3 . 2.551(16) y
Pb1 O3 4_655 2.590(15) y
Pb1 Pb1 5_665 3.6910(8) n
Pb1 Pb1 6_656 3.6910(8) n
Ge1 O1 . 1.723(14) y
Ge1 O3 4_766 1.725(15) y
Ge1 O2 . 1.779(15) y
Ge1 O2 5_776 1.781(15) y
O1 Pb1 3_655 2.270(14) n
O2 Ge1 6_767 1.781(15) n
O3 Ge1 4_766 1.725(15) n
O3 Pb1 5_665 2.416(15) n
O3 Pb1 4_655 2.590(15) n
